data_4322007
loop_
_publ_author_name
'Hiroshige Ishino'
'Shin'ichi Tokunaga'
'Hidetake Seino'
'Youichi Ishii'
'Masanobu Hidai'

_publ_contact_author
;
    Masanobu Hidai
 Department of Chemistry and Biotechnology, Graduate School of Engineering,
The University of Tokyo, Hongo, Bunkyo-ku, Tokyo 113-8656, Japan
;
_publ_contact_author_fax ' +81-3-5800-6945 '
_publ_contact_author_phone ' +81-3-5800-6945 ext 7261 '
_publ_section_title
;
 Synthesis and Structures of Tungsten (1-Pyridinio)imido Complexes and
 Their Facile N-N Bond Cleavage1
;
_journal_name_full 'Inorganic Chemistry'
_journal_page_first 2489
_journal_page_last 2496
_journal_paper_doi 10.1021/ic981116n
_journal_volume 38
_journal_year 1999
_chemical_formula_sum 'C24.5 H34 Cl4 N2 O5 P2 W'
_space_group_IT_number 15
_symmetry_cell_setting monoclinic
_symmetry_Int_Tables_number 15
_symmetry_space_group_name_Hall '-C 2yc'
_symmetry_space_group_name_H-M 'C 1 2/c 1'
_audit_creation_date 'Mon Aug 17 14:30:25 1998'
_audit_creation_method 'from TEXRAY.INF file'
_cell_angle_alpha 90
_cell_angle_beta 96.012(7)
_cell_angle_gamma 90
_cell_formula_units_Z 8.00
_cell_length_a 20.266(2)
_cell_length_b 10.502(1)
_cell_length_c 30.363(2)
_cell_measurement_reflns_used 24
_cell_measurement_temperature 20.0
_cell_measurement_theta_max 33.46
_cell_measurement_theta_min 28.93
_cell_volume 6426.7(10)
_computing_cell_refinement 'MSC/AFC Diffractometer Control'
_computing_data_collection 'MSC/AFC Diffractometer Control'
_computing_data_reduction 'teXsan: PROCESS (MSC)'
_computing_publication_material 'teXsan: FINISH (MSC)'
_computing_structure_refinement 'teXsan: LS (MSC)'
_computing_structure_solution 'DIRDIF92 (PATTY)'
_diffrn_ambient_temperature 20.0
_diffrn_measurement_device AFC7R
_diffrn_measurement_method 'omega scans with profile analysis'
_diffrn_orient_matrix_UB_11 0.00680
_diffrn_orient_matrix_UB_12 0.00581
_diffrn_orient_matrix_UB_13 -0.03209
_diffrn_orient_matrix_UB_21 0.04915
_diffrn_orient_matrix_UB_22 -0.00169
_diffrn_orient_matrix_UB_23 0.00792
_diffrn_orient_matrix_UB_31 -0.00046
_diffrn_orient_matrix_UB_32 -0.09502
_diffrn_orient_matrix_UB_33 -0.00210
_diffrn_radiation_monochromator graphite
_diffrn_radiation_source 'X-ray tube'
_diffrn_radiation_type MoKalpha
_diffrn_radiation_wavelength 0.7107
_diffrn_reflns_av_R_equivalents 2.09
_diffrn_reflns_limit_h_max 26
_diffrn_reflns_limit_h_min 0
_diffrn_reflns_limit_k_max 0
_diffrn_reflns_limit_k_min 0
_diffrn_reflns_limit_l_max 31
_diffrn_reflns_limit_l_min -25
_diffrn_reflns_number 8001
_diffrn_reflns_theta_max 27.4922
_diffrn_standards_decay_% -0.40
_diffrn_standards_interval_count 150
_diffrn_standards_number 3
_exptl_absorpt_coefficient_mu_cm 40.660
_exptl_absorpt_correction_T_max 1.000
_exptl_absorpt_correction_T_min 0.665
_exptl_absorpt_correction_type psi-scan
_exptl_crystal_colour orange
_exptl_crystal_density_diffrn 1.703
_exptl_crystal_description prismatic
_exptl_crystal_F_000 3256.00
_exptl_crystal_size_max 0.300
_exptl_crystal_size_mid 0.200
_exptl_crystal_size_min 0.200
_refine_diff_density_max -0.93060
_refine_diff_density_min 0.86970
_refine_ls_extinction_coef 0.00000
_refine_ls_extinction_method Zachariasen_type_2_Gaussian_isotropic
_refine_ls_goodness_of_fit_obs 1.820
_refine_ls_matrix_type full
_refine_ls_number_parameters 373
_refine_ls_number_reflns 3960
_refine_ls_number_restraints 0
_refine_ls_R_factor_obs 0.0440
_refine_ls_shift/esd_max 0.3500
_refine_ls_structure_factor_coef F
_refine_ls_weighting_scheme sigma
_refine_ls_wR_factor_obs 0.0270
_cod_data_source_file ic981116n_4.cif
_cod_data_source_block '[WCl2(NNC5H4OMe-4)(C2H4)(PMe2Ph)2][ClO4].0.5CH2Cl2'
_cod_depositor_comments
;
 Changing the values of the _geom_angle_atom_site_label_1,
 _geom_angle_atom_site_label_2, _geom_angle_atom_site_label_3,
 _geom_bond_atom_site_label_1 and _geom_bond_atom_site_label_2
 data items to match the _atom_site_label data item values.

 Antanas Vaitkus,
 2017-01-29
;
_cod_original_cell_volume 6426.9(10)
_cod_original_sg_symbol_H-M 'C 2/c '
_cod_database_code 4322007

loop_
_symmetry_equiv_pos_as_xyz
'   +x,   +y,   +z'
'1/2+x,1/2+y,   +z'
'   -x,   +y,1/2-z'
1/2-x,1/2+y,1/2-z
'   -x,   -y,   -z'
'1/2-x,1/2-y,   -z'
'   +x,   -y,1/2+z'
1/2+x,1/2-y,1/2+z

loop_
_atom_site_aniso_label
_atom_site_aniso_U_11
_atom_site_aniso_U_22
_atom_site_aniso_U_33
_atom_site_aniso_U_12
_atom_site_aniso_U_13
_atom_site_aniso_U_23
W1 0.0444(2) 0.0407(2) 0.0541(2) 0.0077(3) 0.0071(1) 0.0002(3)
Cl1 0.069(2) 0.070(2) 0.082(2) 0.010(1) 0.019(1) -0.024(1)
Cl2 0.056(1) 0.061(2) 0.066(2) 0.008(1) 0.004(1) 0.017(1)
Cl3 0.087(2) 0.072(2) 0.081(2) 0.001(2) -0.004(2) -0.013(2)
Cl4 0.47(3) 0.16(1) 0.33(3) -0.08(2) -0.12(2) 0.03(2)
Cl5 0.186(9) 0.091(7) 0.26(1) 0.012(6) -0.070(9) 0.022(9)
P1 0.049(1) 0.058(2) 0.066(2) 0.004(1) 0.014(1) -0.001(1)
P2 0.052(1) 0.046(2) 0.052(2) 0.003(1) 0.009(1) 0.001(1)
O1 0.126(6) 0.068(5) 0.068(5) 0.008(5) 0.010(4) -0.018(4)
O2 0.25(1) 0.22(1) 0.22(1) 0.16(1) -0.136(9) -0.120(9)
O3 0.126(10) 0.44(3) 0.71(4) 0.03(1) 0.17(2) 0.35(3)
O4 0.49(2) 0.32(2) 0.098(8) 0.03(2) -0.10(1) 0.05(1)
O5 0.50(2) 0.094(9) 0.29(2) 0.06(1) -0.15(2) -0.105(10)
N1 0.046(4) 0.050(5) 0.049(4) 0.016(4) 0.008(3) 0.003(4)
N2 0.056(5) 0.050(5) 0.045(5) 0.004(4) 0.013(4) -0.002(4)
C1 0.055(6) 0.063(7) 0.071(7) 0.009(5) -0.001(5) -0.003(6)
C2 0.080(8) 0.073(8) 0.066(7) 0.000(6) -0.017(6) -0.020(6)
C3 0.089(8) 0.057(7) 0.051(7) 0.001(6) 0.014(6) -0.002(6)
C4 0.090(8) 0.049(6) 0.072(7) 0.022(6) 0.010(6) -0.006(6)
C5 0.065(7) 0.052(7) 0.065(7) 0.015(5) -0.002(5) 0.003(5)
C6 0.21(1) 0.063(8) 0.081(8) 0.015(9) 0.013(9) -0.015(7)
C7 0.067(9) 0.071(9) 0.10(1) 0.022(7) -0.007(7) 0.001(7)
C8 0.065(8) 0.058(8) 0.085(9) 0.008(7) 0.010(7) 0.012(7)
C9 0.061(6) 0.080(9) 0.129(9) 0.011(6) 0.040(6) -0.007(7)
C10 0.078(7) 0.110(9) 0.064(6) -0.018(6) 0.023(6) -0.004(6)
C11 0.058(6) 0.053(6) 0.062(7) -0.002(5) 0.014(5) 0.004(5)
C12 0.094(9) 0.069(8) 0.082(8) -0.003(7) -0.010(7) 0.002(6)
C13 0.14(1) 0.09(1) 0.093(9) -0.047(9) 0.007(9) -0.006(9)
C14 0.15(1) 0.049(8) 0.11(1) -0.019(9) 0.057(9) -0.005(8)
C15 0.097(9) 0.057(8) 0.14(1) 0.007(8) 0.029(8) 0.011(8)
C16 0.082(8) 0.059(8) 0.106(9) -0.002(7) -0.004(7) 0.001(7)
C17 0.060(6) 0.061(7) 0.076(7) -0.010(5) 0.011(5) -0.018(5)
C18 0.087(8) 0.067(7) 0.087(8) 0.008(6) 0.029(6) 0.020(6)
C19 0.047(5) 0.047(6) 0.052(5) -0.004(5) 0.009(4) -0.003(5)
C20 0.062(6) 0.084(8) 0.058(6) 0.007(6) 0.007(5) 0.001(6)
C21 0.076(8) 0.093(9) 0.067(7) 0.006(7) 0.013(6) -0.029(7)
C22 0.071(8) 0.068(8) 0.112(10) 0.026(6) 0.004(7) -0.020(7)
C23 0.082(8) 0.082(9) 0.090(9) 0.033(7) 0.004(7) -0.004(7)
C24 0.063(6) 0.074(8) 0.064(6) 0.021(6) 0.005(5) -0.010(5)
C25 0.07(2) 0.07(2) 0.13(3) -0.03(1) 0.00(1) 0.01(2)

loop_
_atom_site_label
_atom_site_fract_x
_atom_site_fract_y
_atom_site_fract_z
_atom_site_U_iso_or_equiv
_atom_site_thermal_displace_type
_atom_site_calc_flag
_atom_site_calc_attached_atom
W1 0.14269(2) 0.21555(3) -0.15467(1) 0.0463 Uij ? ?
Cl1 0.1447(1) 0.0588(2) -0.21364(8) 0.0732 Uij ? ?
Cl2 0.0721(1) 0.3437(2) -0.20905(7) 0.0611 Uij ? ?
Cl3 0.1091(2) 0.2050(4) 0.02750(10) 0.0810 Uij ? ?
Cl4 -0.023(1) 0.722(1) -0.2728(6) 0.3294 Uij ? ?
Cl5 0.0030(5) 0.6972(10) -0.1819(3) 0.1871 Uij ? ?
P1 0.2326(1) 0.3283(2) -0.19217(8) 0.0572 Uij ? ?
P2 0.0274(1) 0.1340(2) -0.14243(7) 0.0499 Uij ? ?
O1 0.1616(3) 0.7258(8) 0.0021(2) 0.0875 Uij ? ?
O2 0.0756(5) 0.310(1) 0.0166(3) 0.2408 Uij ? ?
O3 0.1633(6) 0.205(2) 0.0109(7) 0.4174 Uij ? ?
O4 0.1257(8) 0.193(1) 0.0684(3) 0.3105 Uij ? ?
O5 0.0790(8) 0.112(1) 0.0112(5) 0.3099 Uij ? ?
N1 0.1441(3) 0.3283(6) -0.1127(2) 0.0482 Uij ? ?
N2 0.1469(3) 0.4284(7) -0.0835(2) 0.0496 Uij ? ?
C1 0.1959(4) 0.4321(9) -0.0494(3) 0.0635 Uij ? ?
C2 0.1984(5) 0.533(1) -0.0207(3) 0.0747 Uij ? ?
C3 0.1540(5) 0.6302(10) -0.0268(3) 0.0654 Uij ? ?
C4 0.1040(5) 0.6229(8) -0.0616(3) 0.0702 Uij ? ?
C5 0.1017(4) 0.5226(9) -0.0898(3) 0.0614 Uij ? ?
C6 0.1181(6) 0.832(1) -0.0044(3) 0.1167 Uij ? ?
C7 0.2306(6) 0.110(1) -0.1237(4) 0.0798 Uij ? ?
C8 0.1717(6) 0.057(1) -0.1096(4) 0.0690 Uij ? ?
C9 0.3155(4) 0.2610(9) -0.1889(3) 0.0877 Uij ? ?
C10 0.2140(4) 0.3502(9) -0.2513(3) 0.0828 Uij ? ?
C11 0.2438(5) 0.4874(8) -0.1691(3) 0.0572 Uij ? ?
C12 0.2962(5) 0.519(1) -0.1380(3) 0.0828 Uij ? ?
C13 0.2998(6) 0.640(1) -0.1195(4) 0.1062 Uij ? ?
C14 0.2535(7) 0.729(1) -0.1313(4) 0.0995 Uij ? ?
C15 0.2018(6) 0.700(1) -0.1624(4) 0.0974 Uij ? ?
C16 0.1965(5) 0.582(1) -0.1808(3) 0.0833 Uij ? ?
C17 -0.0192(4) 0.0674(8) -0.1912(3) 0.0652 Uij ? ?
C18 0.0185(4) 0.0122(9) -0.1022(3) 0.0790 Uij ? ?
C19 -0.0224(4) 0.2638(8) -0.1257(3) 0.0481 Uij ? ?
C20 -0.0153(4) 0.3049(10) -0.0814(3) 0.0680 Uij ? ?
C21 -0.0507(5) 0.408(1) -0.0677(3) 0.0781 Uij ? ?
C22 -0.0932(5) 0.4711(9) -0.0975(4) 0.0840 Uij ? ?
C23 -0.1004(5) 0.434(1) -0.1409(3) 0.0852 Uij ? ?
C24 -0.0662(4) 0.3322(9) -0.1548(3) 0.0670 Uij ? ?
C25 -0.022(1) 0.635(2) -0.230(1) 0.0915 Uij ? ?
H1 0.2279 0.3659 -0.0455 0.0734 Uij ? ?
H2 0.2315 0.5348 0.0039 0.0812 Uij ? ?
H3 0.0714 0.6881 -0.0657 0.0812 Uij ? ?
H4 0.0682 0.5186 -0.1141 0.0740 Uij ? ?
H5 0.1289 0.8930 0.0184 0.1272 Uij ? ?
H6 0.1229 0.8701 -0.0324 0.1272 Uij ? ?
H7 0.0736 0.8047 -0.0038 0.1272 Uij ? ?
H8 0.261(4) 0.163(7) -0.107(2) 0.0811 Uij ? ?
H9 0.246(5) 0.073(9) -0.145(3) 0.0811 Uij ? ?
H10 0.164(5) 0.079(9) -0.085(3) 0.0811 Uij ? ?
H11 0.156(4) -0.017(8) -0.118(3) 0.0811 Uij ? ?
H12 0.3311 0.2452 -0.1588 0.0886 Uij ? ?
H13 0.3143 0.1835 -0.2051 0.0886 Uij ? ?
H14 0.3444 0.3194 -0.2012 0.0886 Uij ? ?
H15 0.2461 0.4052 -0.2619 0.0855 Uij ? ?
H16 0.2151 0.2701 -0.2657 0.0855 Uij ? ?
H17 0.1712 0.3867 -0.2573 0.0855 Uij ? ?
H18 0.3297 0.4581 -0.1294 0.0988 Uij ? ?
H19 0.3359 0.6609 -0.0981 0.1173 Uij ? ?
H20 0.2567 0.8112 -0.1182 0.1094 Uij ? ?
H21 0.1694 0.7628 -0.1711 0.1108 Uij ? ?
H22 0.1599 0.5632 -0.2020 0.0948 Uij ? ?
H23 -0.0638 0.0537 -0.1854 0.0666 Uij ? ?
H24 -0.0184 0.1250 -0.2153 0.0666 Uij ? ?
H25 0.0001 -0.0113 -0.1985 0.0666 Uij ? ?
H26 -0.0272 0.0006 -0.0989 0.0830 Uij ? ?
H27 0.0366 -0.0652 -0.1117 0.0830 Uij ? ?
H28 0.0414 0.0368 -0.0746 0.0830 Uij ? ?
H29 0.0145 0.2610 -0.0604 0.0792 Uij ? ?
H30 -0.0451 0.4346 -0.0376 0.0897 Uij ? ?
H31 -0.1181 0.5410 -0.0882 0.0984 Uij ? ?
H32 -0.1296 0.4800 -0.1617 0.1014 Uij ? ?
H33 -0.0726 0.3077 -0.1851 0.0824 Uij ? ?
H34 -0.0658 0.6047 -0.2289 0.1196 Uij ? ?
H35 0.0066 0.5654 -0.2346 0.1082 Uij ? ?

loop_
_atom_type_symbol
_atom_type_oxidation_number
_atom_type_number_in_cell
_atom_type_scat_dispersion_real
_atom_type_scat_dispersion_imag
_atom_type_scat_source
C 0 196 0.003 0.002 'International Tables'
H 0 272 0.000 0.000 'International Tables'
N 0 16 0.006 0.003 'International Tables'
O 0 40 0.011 0.006 'International Tables'
P 0 16 0.102 0.094 'International Tables'
Cl 0 32 0.148 0.159 'International Tables'
W 0 8 -0.849 6.872 'International Tables'

loop_
_geom_angle_atom_site_label_1
_geom_angle_atom_site_label_2
_geom_angle_atom_site_label_3
_geom_angle
_geom_angle_site_symmetry_1
_geom_angle_site_symmetry_2
_geom_angle_site_symmetry_3
_geom_angle_publ_flag
Cl1 W1 Cl2 85.98(8) ? ? ? yes
Cl1 W1 P1 85.28(8) ? ? ? yes
Cl1 W1 P2 88.05(8) ? ? ? yes
Cl1 W1 N1 178.1(2) ? ? ? yes
Cl1 W1 C7 84.2(3) ? ? ? yes
Cl1 W1 C8 85.5(3) ? ? ? yes
Cl2 W1 P1 80.71(7) ? ? ? yes
Cl2 W1 P2 78.78(7) ? ? ? yes
Cl2 W1 N1 94.8(2) ? ? ? yes
Cl2 W1 C7 159.8(3) ? ? ? yes
Cl2 W1 C8 158.3(3) ? ? ? yes
P1 W1 P2 158.81(7) ? ? ? yes
P1 W1 N1 93.1(2) ? ? ? yes
P1 W1 C7 80.9(4) ? ? ? yes
P1 W1 C8 118.3(3) ? ? ? yes
P2 W1 N1 93.9(2) ? ? ? yes
P2 W1 C7 118.4(4) ? ? ? yes
P2 W1 C8 81.1(3) ? ? ? yes
N1 W1 C7 94.6(3) ? ? ? yes
N1 W1 C8 94.4(3) ? ? ? yes
C7 W1 C8 37.5(4) ? ? ? yes
O2 Cl3 O3 110.5(9) ? ? ? yes
O2 Cl3 O4 114.2(8) ? ? ? yes
O2 Cl3 O5 109.9(7) ? ? ? yes
O3 Cl3 O4 104.0(10) ? ? ? yes
O3 Cl3 O5 104(1) ? ? ? yes
O4 Cl3 O5 112.8(10) ? ? ? yes
Cl4 Cl4 Cl5 127(2) ? ? ? yes
Cl4 Cl4 C25 47.9(10) ? ? ? yes
Cl4 Cl4 C25 65(1) ? ? ? yes
Cl5 Cl4 C25 132(1) ? ? ? yes
Cl5 Cl4 C25 71(2) ? ? ? yes
C25 Cl4 C25 65(2) ? ? ? yes
Cl4 Cl5 C25 48(1) ? ? ? yes
W1 P1 C9 119.8(3) ? ? ? yes
W1 P1 C10 114.8(3) ? ? ? yes
W1 P1 C11 108.8(3) ? ? ? yes
C9 P1 C10 101.5(4) ? ? ? yes
C9 P1 C11 105.0(4) ? ? ? yes
C10 P1 C11 105.6(4) ? ? ? yes
W1 P2 C17 114.7(3) ? ? ? yes
W1 P2 C18 119.9(3) ? ? ? yes
W1 P2 C19 109.6(3) ? ? ? yes
C17 P2 C18 101.6(4) ? ? ? yes
C17 P2 C19 105.2(4) ? ? ? yes
C18 P2 C19 104.3(4) ? ? ? yes
C3 O1 C6 118.1(8) ? ? ? yes
W1 N1 N2 172.8(6) ? ? ? yes
N1 N2 C1 119.4(7) ? ? ? yes
N1 N2 C5 119.3(7) ? ? ? yes
C1 N2 C5 121.3(8) ? ? ? yes
N2 C1 C2 118.9(8) ? ? ? yes
C1 C2 C3 120.9(9) ? ? ? yes
O1 C3 C2 116.5(10) ? ? ? yes
O1 C3 C4 124.7(10) ? ? ? yes
C2 C3 C4 118.8(9) ? ? ? yes
C3 C4 C5 119.8(9) ? ? ? yes
N2 C5 C4 120.2(8) ? ? ? yes
W1 C7 C8 70.1(6) ? ? ? yes
W1 C8 C7 72.4(7) ? ? ? yes
P1 C11 C12 122.7(8) ? ? ? yes
P1 C11 C16 120.0(8) ? ? ? yes
C12 C11 C16 117.2(9) ? ? ? yes
C11 C12 C13 120(1) ? ? ? yes
C12 C13 C14 121(1) ? ? ? yes
C13 C14 C15 119(1) ? ? ? yes
C14 C15 C16 120(1) ? ? ? yes
C11 C16 C15 121.2(10) ? ? ? yes
P2 C19 C20 119.9(7) ? ? ? yes
P2 C19 C24 123.6(7) ? ? ? yes
C20 C19 C24 116.5(8) ? ? ? yes
C19 C20 C21 121.5(8) ? ? ? yes
C20 C21 C22 119.6(9) ? ? ? yes
C21 C22 C23 120.1(10) ? ? ? yes
C22 C23 C24 120.9(9) ? ? ? yes
C19 C24 C23 121.4(9) ? ? ? yes
Cl4 C25 Cl4 66(1) ? ? ? yes
Cl4 C25 Cl5 118(1) ? ? ? yes
Cl4 C25 C25 48(1) ? ? ? yes
Cl4 C25 Cl5 60(1) ? ? ? yes
Cl4 C25 C25 66(1) ? ? ? yes
Cl5 C25 C25 122(1) ? ? ? yes

loop_
_geom_bond_atom_site_label_1
_geom_bond_atom_site_label_2
_geom_bond_distance
_geom_bond_site_symmetry_1
_geom_bond_site_symmetry_2
_geom_bond_publ_flag
W1 Cl1 2.436(2) ? ? yes
W1 Cl2 2.468(2) ? ? yes
W1 P1 2.541(2) ? ? yes
W1 P2 2.551(2) ? ? yes
W1 N1 1.738(6) ? ? yes
W1 C7 2.22(1) ? ? yes
W1 C8 2.19(1) ? ? yes
Cl3 O2 1.323(9) ? ? yes
Cl3 O3 1.25(1) ? ? yes
Cl3 O4 1.259(8) ? ? yes
Cl3 O5 1.23(1) ? ? yes
Cl4 Cl4 1.59(3) ? ? yes
Cl4 Cl5 1.50(2) ? ? yes
Cl4 C25 1.58(2) ? ? yes
Cl4 C25 1.29(3) ? ? yes
Cl5 C25 1.64(3) ? ? yes
P1 C9 1.815(8) ? ? yes
P1 C10 1.809(8) ? ? yes
P1 C11 1.816(9) ? ? yes
P2 C17 1.812(8) ? ? yes
P2 C18 1.791(9) ? ? yes
P2 C19 1.801(8) ? ? yes
O1 C3 1.333(10) ? ? yes
O1 C6 1.42(1) ? ? yes
N1 N2 1.373(8) ? ? yes
N2 C1 1.358(9) ? ? yes
N2 C5 1.348(9) ? ? yes
C1 C2 1.37(1) ? ? yes
C2 C3 1.36(1) ? ? yes
C3 C4 1.39(1) ? ? yes
C4 C5 1.36(1) ? ? yes
C7 C8 1.42(2) ? ? yes
C11 C12 1.39(1) ? ? yes
C11 C16 1.40(1) ? ? yes
C12 C13 1.39(1) ? ? yes
C13 C14 1.34(1) ? ? yes
C14 C15 1.37(1) ? ? yes
C15 C16 1.36(1) ? ? yes
C19 C20 1.405(10) ? ? yes
C19 C24 1.386(10) ? ? yes
C20 C21 1.39(1) ? ? yes
C21 C22 1.35(1) ? ? yes
C22 C23 1.37(1) ? ? yes
C23 C24 1.37(1) ? ? yes
C25 C25 1.57(5) ? ? yes
